data_7158899
loop_
_publ_author_name
'Gao, Li'
'Kraus, Yvonne'
'Stegner, Andrea Anna Therese'
'Wein, Thomas'
'Heise, Constanze'
'von Brunn, Leonie'
'Fajardo-Ruiz, Elena'
'Thorn-Seshold, Julia'
'Thorn-Seshold, Oliver'

_publ_section_title
;
 Self-reporting styrylthiazolium photopharmaceuticals: mitochondrial
 localisation as well as SAR drive biological activity
;
_journal_name_full 'Organic &amp; Biomolecular Chemistry'
_journal_paper_doi 10.1039/D2OB00347C
_journal_year 2022
_chemical_formula_moiety 'C19 H20 N O3 S, I, H2 O'
_chemical_formula_sum 'C19 H22 I N O4 S'
_chemical_formula_weight 487.33
_chemical_name_common 86
_space_group_crystal_system triclinic
_space_group_IT_number 2
_space_group_name_Hall '-P 1'
_space_group_name_H-M_alt 'P -1'
_atom_sites_solution_hydrogens mixed
_audit_block_code C19H20NO3S_I_H2O_vv691_wanner
_audit_creation_method 'APEX3 v2017.3-0'
_audit_update_record
;
2022-04-04 deposited with the CCDC.	2022-09-26 downloaded from the CCDC.
;
_cell_angle_alpha 62.2190(10)
_cell_angle_beta 83.8720(10)
_cell_angle_gamma 86.7380(10)
_cell_formula_units_Z 2
_cell_length_a 9.9425(3)
_cell_length_b 10.2918(3)
_cell_length_c 10.7151(3)
_cell_measurement_reflns_used 9964
_cell_measurement_temperature 103.(2)
_cell_measurement_theta_max 28.3026
_cell_measurement_theta_min 2.8449
_cell_volume 964.48(5)
_computing_cell_refinement 'SAINT V8.38A (Bruker AXS Inc., 2017)'
_computing_data_collection 'APEX3 v2016.5-0, Bruker AXS (2016)'
_computing_data_reduction 'SAINT V8.38A (Bruker AXS Inc., 2017)'
_computing_molecular_graphics 'shelXle (C.B. Huebschle, rev 833)'
_computing_structure_refinement 'SHELXL-2016/6 (Sheldrick, 2016)'
_computing_structure_solution 'SHELXT 2014/5 (Sheldrick, 2014)'
_diffrn_ambient_temperature 103.(2)
_diffrn_detector_area_resol_mean 7.3910
_diffrn_measured_fraction_theta_full 0.996
_diffrn_measured_fraction_theta_max 0.996
_diffrn_measurement_device 'fixed-chi three-circle diffractometer'
_diffrn_measurement_device_type 'Bruker D8 Venture TXS'
_diffrn_measurement_method 'mix of phi and omega scans'
_diffrn_radiation_monochromator 'focusing mirrors'
_diffrn_radiation_type MoK\a
_diffrn_radiation_wavelength 0.71073
_diffrn_reflns_av_R_equivalents 0.0253
_diffrn_reflns_av_unetI/netI 0.0355
_diffrn_reflns_Laue_measured_fraction_full 0.996
_diffrn_reflns_Laue_measured_fraction_max 0.996
_diffrn_reflns_limit_h_max 11
_diffrn_reflns_limit_h_min -11
_diffrn_reflns_limit_k_max 12
_diffrn_reflns_limit_k_min -12
_diffrn_reflns_limit_l_max 12
_diffrn_reflns_limit_l_min -12
_diffrn_reflns_number 8869
_diffrn_reflns_point_group_measured_fraction_full 0.996
_diffrn_reflns_point_group_measured_fraction_max 0.996
_diffrn_reflns_theta_full 25.242
_diffrn_reflns_theta_max 25.349
_diffrn_reflns_theta_min 3.212
_diffrn_source 'rotating anode (TXS)'
_diffrn_source_current 50
_diffrn_source_power 2.5
_diffrn_source_type 'Bruker TXS'
_diffrn_source_voltage 50
_exptl_absorpt_coefficient_mu 1.792
_exptl_absorpt_correction_T_max 0.95
_exptl_absorpt_correction_T_min 0.87
_exptl_absorpt_correction_type multi-scan
_exptl_absorpt_process_details
;
SADABS-2016/2 - Bruker AXS area detector scaling and absorption correction
;
_exptl_crystal_colour orange
_exptl_crystal_density_diffrn 1.678
_exptl_crystal_density_method 'not measured'
_exptl_crystal_description block
_exptl_crystal_F_000 488
_exptl_crystal_size_max 0.070
_exptl_crystal_size_mid 0.050
_exptl_crystal_size_min 0.030
_refine_diff_density_max 0.454
_refine_diff_density_min -0.403
_refine_diff_density_rms 0.085
_refine_ls_extinction_method none
_refine_ls_goodness_of_fit_ref 1.073
_refine_ls_hydrogen_treatment mixed
_refine_ls_matrix_type full
_refine_ls_number_parameters 247
_refine_ls_number_reflns 3510
_refine_ls_number_restraints 0
_refine_ls_restrained_S_all 1.073
_refine_ls_R_factor_all 0.0253
_refine_ls_R_factor_gt 0.0221
_refine_ls_shift/su_max 0.001
_refine_ls_shift/su_mean 0.000
_refine_ls_structure_factor_coef Fsqd
_refine_ls_weighting_details 'w=1/[\s^2^(Fo^2^)+(0.0241P)^2^+0.4755P] where P=(Fo^2^+2Fc^2^)/3'
_refine_ls_weighting_scheme calc
_refine_ls_wR_factor_gt 0.0548
_refine_ls_wR_factor_ref 0.0566
_reflns_Friedel_coverage 0.000
_reflns_number_gt 3243
_reflns_number_total 3510
_reflns_threshold_expression 'I > 2\s(I)'
_cod_data_source_file d2ob00347c4.cif
_cod_data_source_block vv691
_cod_depositor_comments
;
The following automatic conversions were performed:

data item '_exptl_absorpt_correction_type' value 'Multi-Scan' was
changed to 'multi-scan' in accordance with the
/home/data/users/saulius/crontab/automatic-downloads/rss-feeds/RSC/lib/dictionaries/cif_core.dic
dictionary named 'cif_core.dic' version 2.4.2 last updated on
2011-04-26.

Automatic conversion script
Id: cif_fix_values 7556 2019-12-06 15:28:31Z antanas 
;
_cod_database_code 7158899
_shelx_estimated_absorpt_t_min 0.885
_shelx_estimated_absorpt_t_max 0.948
_shelx_space_group_comment
;
The symmetry employed for this shelxl refinement is uniquely defined
by the following loop, which should always be used as a source of
symmetry information in preference to the above space-group names.
They are only intended as comments.
;

loop_
_space_group_symop_operation_xyz
'x, y, z'
'-x, -y, -z'

loop_
_atom_site_label
_atom_site_type_symbol
_atom_site_fract_x
_atom_site_fract_y
_atom_site_fract_z
_atom_site_U_iso_or_equiv
_atom_site_adp_type
_atom_site_occupancy
_atom_site_site_symmetry_order
_atom_site_calc_flag
_atom_site_refinement_flags_posn
_atom_site_refinement_flags_adp
_atom_site_refinement_flags_occupancy
_atom_site_disorder_assembly
_atom_site_disorder_group
I1 I 0.65705(2) -0.01799(2) 0.70560(2) 0.01887(7) Uani 1 1 d . . . . .
S1 S 0.44040(7) 0.26555(7) 0.74536(7) 0.01674(15) Uani 1 1 d . . . . .
O1 O -0.08220(17) 0.30889(18) 0.27692(18) 0.0150(4) Uani 1 1 d . . . . .
O2 O -0.15353(18) 0.58374(19) 0.13656(18) 0.0167(4) Uani 1 1 d . . . . .
O3 O -0.03716(19) 0.80042(19) 0.16352(19) 0.0185(4) Uani 1 1 d . . . . .
O4 O 0.3130(2) 0.0622(2) 0.6105(3) 0.0251(5) Uani 1 1 d . . . . .
H42 H 0.320(3) 0.055(4) 0.539(4) 0.036(11) Uiso 1 1 d . . . . .
H41 H 0.378(3) 0.037(3) 0.644(3) 0.021(9) Uiso 1 1 d . . . . .
N1 N 0.4625(2) 0.5258(2) 0.7123(2) 0.0125(4) Uani 1 1 d . . . . .
C1 C 0.5454(3) 0.2921(3) 0.8507(3) 0.0155(5) Uani 1 1 d . . . . .
C2 C 0.6209(3) 0.1872(3) 0.9546(3) 0.0186(6) Uani 1 1 d . . . . .
H2 H 0.619582 0.086596 0.976179 0.022 Uiso 1 1 calc R U . . .
C3 C 0.6978(3) 0.2349(3) 1.0253(3) 0.0195(6) Uani 1 1 d . . . . .
H3 H 0.749399 0.165631 1.097915 0.023 Uiso 1 1 calc R U . . .
C4 C 0.7011(3) 0.3831(3) 0.9919(3) 0.0191(6) Uani 1 1 d . . . . .
H4 H 0.756269 0.412636 1.041146 0.023 Uiso 1 1 calc R U . . .
C5 C 0.6265(3) 0.4874(3) 0.8896(3) 0.0166(5) Uani 1 1 d . . . . .
H5 H 0.628802 0.588004 0.867717 0.020 Uiso 1 1 calc R U . . .
C6 C 0.5473(2) 0.4399(3) 0.8192(3) 0.0135(5) Uani 1 1 d . . . . .
C7 C 0.3994(2) 0.4494(3) 0.6639(3) 0.0140(5) Uani 1 1 d . . . . .
C8 C 0.3100(2) 0.5124(3) 0.5534(3) 0.0135(5) Uani 1 1 d . . . . .
H8 H 0.292585 0.615116 0.510512 0.016 Uiso 1 1 calc R U . . .
C9 C 0.2503(2) 0.4292(3) 0.5091(3) 0.0138(5) Uani 1 1 d . . . . .
H9 H 0.274861 0.328166 0.550586 0.017 Uiso 1 1 calc R U . . .
C10 C 0.1518(2) 0.4775(3) 0.4044(3) 0.0126(5) Uani 1 1 d . . . . .
C11 C 0.0902(2) 0.3688(3) 0.3874(3) 0.0126(5) Uani 1 1 d . . . . .
H11 H 0.117608 0.269066 0.437987 0.015 Uiso 1 1 calc R U . . .
C12 C -0.0108(2) 0.4066(3) 0.2966(3) 0.0125(5) Uani 1 1 d . . . . .
C13 C -0.0489(2) 0.5534(3) 0.2193(2) 0.0113(5) Uani 1 1 d . . . . .
C14 C 0.0127(2) 0.6615(3) 0.2379(3) 0.0122(5) Uani 1 1 d . . . . .
C15 C 0.1138(2) 0.6248(3) 0.3281(3) 0.0128(5) Uani 1 1 d . . . . .
H15 H 0.156998 0.698982 0.338133 0.015 Uiso 1 1 calc R U . . .
C16 C 0.4442(3) 0.6845(3) 0.6600(3) 0.0185(6) Uani 1 1 d . . . . .
H16A H 0.463931 0.735041 0.556783 0.028 Uiso 1 1 calc R U . . .
H16B H 0.505817 0.719137 0.703417 0.028 Uiso 1 1 calc R U . . .
H16C H 0.350560 0.705320 0.684688 0.028 Uiso 1 1 calc R U . . .
C17 C -0.0510(3) 0.1566(3) 0.3593(3) 0.0180(6) Uani 1 1 d . . . . .
H17A H -0.109721 0.097417 0.338166 0.027 Uiso 1 1 calc R U . . .
H17B H -0.065790 0.129909 0.460276 0.027 Uiso 1 1 calc R U . . .
H17C H 0.043761 0.138094 0.336073 0.027 Uiso 1 1 calc R U . . .
C18 C -0.1286(4) 0.6878(4) -0.0096(3) 0.0396(9) Uani 1 1 d . . . . .
H18A H -0.179591 0.660310 -0.066949 0.059 Uiso 1 1 calc R U . . .
H18B H -0.031749 0.688730 -0.038951 0.059 Uiso 1 1 calc R U . . .
H18C H -0.157442 0.785795 -0.022936 0.059 Uiso 1 1 calc R U . . .
C19 C 0.0134(3) 0.9129(3) 0.1883(3) 0.0219(6) Uani 1 1 d . . . . .
H19A H -0.033412 1.005754 0.133232 0.033 Uiso 1 1 calc R U . . .
H19B H 0.110691 0.924528 0.159265 0.033 Uiso 1 1 calc R U . . .
H19C H -0.002318 0.885560 0.289310 0.033 Uiso 1 1 calc R U . . .

loop_
_atom_site_aniso_label
_atom_site_aniso_U_11
_atom_site_aniso_U_22
_atom_site_aniso_U_33
_atom_site_aniso_U_23
_atom_site_aniso_U_13
_atom_site_aniso_U_12
I1 0.01778(11) 0.01988(11) 0.02135(11) -0.01083(8) -0.00712(7) 0.00320(7)
S1 0.0173(3) 0.0144(3) 0.0200(3) -0.0081(3) -0.0081(3) 0.0010(3)
O1 0.0158(9) 0.0109(9) 0.0201(10) -0.0075(8) -0.0059(7) -0.0019(7)
O2 0.0166(10) 0.0174(10) 0.0146(9) -0.0050(8) -0.0071(7) -0.0002(8)
O3 0.0246(10) 0.0105(9) 0.0236(10) -0.0088(8) -0.0135(8) 0.0042(8)
O4 0.0207(12) 0.0322(13) 0.0284(13) -0.0182(10) -0.0063(10) 0.0003(10)
N1 0.0108(11) 0.0150(11) 0.0125(11) -0.0068(9) -0.0021(8) -0.0007(9)
C1 0.0140(13) 0.0187(14) 0.0141(13) -0.0078(11) -0.0020(10) -0.0005(11)
C2 0.0151(14) 0.0200(14) 0.0185(14) -0.0070(12) -0.0021(11) 0.0004(11)
C3 0.0145(14) 0.0249(15) 0.0146(13) -0.0050(12) -0.0036(11) 0.0003(11)
C4 0.0149(14) 0.0290(16) 0.0154(13) -0.0114(12) -0.0027(11) -0.0029(11)
C5 0.0158(13) 0.0201(14) 0.0161(13) -0.0104(12) -0.0004(11) -0.0018(11)
C6 0.0102(12) 0.0174(13) 0.0103(12) -0.0046(11) 0.0004(10) -0.0003(10)
C7 0.0100(12) 0.0184(14) 0.0152(13) -0.0094(11) -0.0001(10) -0.0004(10)
C8 0.0126(13) 0.0148(13) 0.0112(12) -0.0046(11) -0.0002(10) 0.0002(10)
C9 0.0117(13) 0.0148(13) 0.0123(13) -0.0046(11) 0.0014(10) 0.0005(10)
C10 0.0093(12) 0.0171(13) 0.0122(12) -0.0077(11) 0.0009(10) -0.0007(10)
C11 0.0141(13) 0.0107(12) 0.0094(12) -0.0021(10) 0.0007(10) 0.0004(10)
C12 0.0130(13) 0.0128(13) 0.0125(12) -0.0068(11) 0.0021(10) -0.0030(10)
C13 0.0101(12) 0.0148(13) 0.0088(12) -0.0054(10) 0.0002(9) -0.0005(10)
C14 0.0136(13) 0.0104(12) 0.0110(12) -0.0039(10) 0.0004(10) 0.0001(10)
C15 0.0140(13) 0.0130(13) 0.0141(13) -0.0088(11) 0.0010(10) -0.0017(10)
C16 0.0237(15) 0.0141(13) 0.0181(14) -0.0066(11) -0.0083(11) -0.0006(11)
C17 0.0189(14) 0.0103(13) 0.0224(14) -0.0052(11) -0.0034(11) -0.0009(11)
C18 0.054(2) 0.038(2) 0.0168(16) 0.0006(14) -0.0157(15) -0.0208(17)
C19 0.0310(16) 0.0134(14) 0.0235(15) -0.0093(12) -0.0085(12) -0.0004(12)

loop_
_atom_type_symbol
_atom_type_description
_atom_type_scat_dispersion_real
_atom_type_scat_dispersion_imag
_atom_type_scat_source
C C 0.0033 0.0016 'International Tables Vol C Tables 4.2.6.8 and 6.1.1.4'
H H 0.0000 0.0000 'International Tables Vol C Tables 4.2.6.8 and 6.1.1.4'
I I -0.4742 1.8119 'International Tables Vol C Tables 4.2.6.8 and 6.1.1.4'
N N 0.0061 0.0033 'International Tables Vol C Tables 4.2.6.8 and 6.1.1.4'
O O 0.0106 0.0060 'International Tables Vol C Tables 4.2.6.8 and 6.1.1.4'
S S 0.1246 0.1234 'International Tables Vol C Tables 4.2.6.8 and 6.1.1.4'

loop_
_geom_angle_atom_site_label_1
_geom_angle_atom_site_label_2
_geom_angle_atom_site_label_3
_geom_angle
_geom_angle_site_symmetry_1
_geom_angle_site_symmetry_3
_geom_angle_publ_flag
C7 S1 C1 90.94(12) . . ?
C12 O1 C17 116.79(19) . . ?
C13 O2 C18 117.0(2) . . ?
C14 O3 C19 117.20(19) . . ?
H42 O4 H41 108(3) . . ?
C7 N1 C6 113.9(2) . . ?
C7 N1 C16 123.1(2) . . ?
C6 N1 C16 122.9(2) . . ?
C2 C1 C6 121.2(2) . . ?
C2 C1 S1 127.8(2) . . ?
C6 C1 S1 110.94(18) . . ?
C3 C2 C1 117.4(3) . . ?
C3 C2 H2 121.3 . . ?
C1 C2 H2 121.3 . . ?
C2 C3 C4 121.2(2) . . ?
C2 C3 H3 119.4 . . ?
C4 C3 H3 119.4 . . ?
C5 C4 C3 121.8(2) . . ?
C5 C4 H4 119.1 . . ?
C3 C4 H4 119.1 . . ?
C4 C5 C6 117.4(2) . . ?
C4 C5 H5 121.3 . . ?
C6 C5 H5 121.3 . . ?
C5 C6 C1 121.0(2) . . ?
C5 C6 N1 127.4(2) . . ?
C1 C6 N1 111.5(2) . . ?
N1 C7 C8 124.5(2) . . ?
N1 C7 S1 112.68(18) . . ?
C8 C7 S1 122.83(19) . . ?
C9 C8 C7 121.5(2) . . ?
C9 C8 H8 119.3 . . ?
C7 C8 H8 119.3 . . ?
C8 C9 C10 127.0(2) . . ?
C8 C9 H9 116.5 . . ?
C10 C9 H9 116.5 . . ?
C11 C10 C15 120.3(2) . . ?
C11 C10 C9 117.1(2) . . ?
C15 C10 C9 122.4(2) . . ?
C12 C11 C10 119.9(2) . . ?
C12 C11 H11 120.1 . . ?
C10 C11 H11 120.1 . . ?
O1 C12 C11 124.9(2) . . ?
O1 C12 C13 114.9(2) . . ?
C11 C12 C13 120.2(2) . . ?
O2 C13 C12 117.7(2) . . ?
O2 C13 C14 122.6(2) . . ?
C12 C13 C14 119.5(2) . . ?
O3 C14 C15 124.4(2) . . ?
O3 C14 C13 114.8(2) . . ?
C15 C14 C13 120.7(2) . . ?
C14 C15 C10 119.3(2) . . ?
C14 C15 H15 120.3 . . ?
C10 C15 H15 120.3 . . ?
N1 C16 H16A 109.5 . . ?
N1 C16 H16B 109.5 . . ?
H16A C16 H16B 109.5 . . ?
N1 C16 H16C 109.5 . . ?
H16A C16 H16C 109.5 . . ?
H16B C16 H16C 109.5 . . ?
O1 C17 H17A 109.5 . . ?
O1 C17 H17B 109.5 . . ?
H17A C17 H17B 109.5 . . ?
O1 C17 H17C 109.5 . . ?
H17A C17 H17C 109.5 . . ?
H17B C17 H17C 109.5 . . ?
O2 C18 H18A 109.5 . . ?
O2 C18 H18B 109.5 . . ?
H18A C18 H18B 109.5 . . ?
O2 C18 H18C 109.5 . . ?
H18A C18 H18C 109.5 . . ?
H18B C18 H18C 109.5 . . ?
O3 C19 H19A 109.5 . . ?
O3 C19 H19B 109.5 . . ?
H19A C19 H19B 109.5 . . ?
O3 C19 H19C 109.5 . . ?
H19A C19 H19C 109.5 . . ?
H19B C19 H19C 109.5 . . ?

loop_
_geom_bond_atom_site_label_1
_geom_bond_atom_site_label_2
_geom_bond_distance
_geom_bond_site_symmetry_2
_geom_bond_publ_flag
S1 C7 1.720(3) . ?
S1 C1 1.735(3) . ?
O1 C12 1.368(3) . ?
O1 C17 1.430(3) . ?
O2 C13 1.367(3) . ?
O2 C18 1.430(3) . ?
O3 C14 1.366(3) . ?
O3 C19 1.430(3) . ?
O4 H42 0.80(4) . ?
O4 H41 0.75(3) . ?
N1 C7 1.336(3) . ?
N1 C6 1.408(3) . ?
N1 C16 1.466(3) . ?
C1 C2 1.390(4) . ?
C1 C6 1.396(4) . ?
C2 C3 1.384(4) . ?
C2 H2 0.9500 . ?
C3 C4 1.396(4) . ?
C3 H3 0.9500 . ?
C4 C5 1.375(4) . ?
C4 H4 0.9500 . ?
C5 C6 1.394(3) . ?
C5 H5 0.9500 . ?
C7 C8 1.434(3) . ?
C8 C9 1.344(3) . ?
C8 H8 0.9500 . ?
C9 C10 1.458(3) . ?
C9 H9 0.9500 . ?
C10 C11 1.397(3) . ?
C10 C15 1.399(3) . ?
C11 C12 1.384(3) . ?
C11 H11 0.9500 . ?
C12 C13 1.396(3) . ?
C13 C14 1.400(3) . ?
C14 C15 1.382(3) . ?
C15 H15 0.9500 . ?
C16 H16A 0.9800 . ?
C16 H16B 0.9800 . ?
C16 H16C 0.9800 . ?
C17 H17A 0.9800 . ?
C17 H17B 0.9800 . ?
C17 H17C 0.9800 . ?
C18 H18A 0.9800 . ?
C18 H18B 0.9800 . ?
C18 H18C 0.9800 . ?
C19 H19A 0.9800 . ?
C19 H19B 0.9800 . ?
C19 H19C 0.9800 . ?

loop_
_geom_hbond_atom_site_label_D
_geom_hbond_atom_site_label_H
_geom_hbond_atom_site_label_A
_geom_hbond_distance_DH
_geom_hbond_distance_HA
_geom_hbond_distance_DA
_geom_hbond_angle_DHA
_geom_hbond_site_symmetry_A
O4 H42 I1 0.80(4) 2.81(4) 3.602(2) 178(3) 2_656
O4 H41 I1 0.75(3) 2.88(4) 3.614(2) 166(3) .

loop_
_geom_torsion_atom_site_label_1
_geom_torsion_atom_site_label_2
_geom_torsion_atom_site_label_3
_geom_torsion_atom_site_label_4
_geom_torsion
_geom_torsion_site_symmetry_1
_geom_torsion_site_symmetry_2
_geom_torsion_site_symmetry_3
_geom_torsion_site_symmetry_4
_geom_torsion_publ_flag
C7 S1 C1 C2 179.1(3) . . . . ?
C7 S1 C1 C6 -0.8(2) . . . . ?
C6 C1 C2 C3 -0.1(4) . . . . ?
S1 C1 C2 C3 -180.0(2) . . . . ?
C1 C2 C3 C4 -1.0(4) . . . . ?
C2 C3 C4 C5 1.2(4) . . . . ?
C3 C4 C5 C6 -0.3(4) . . . . ?
C4 C5 C6 C1 -0.7(4) . . . . ?
C4 C5 C6 N1 179.5(2) . . . . ?
C2 C1 C6 C5 1.0(4) . . . . ?
S1 C1 C6 C5 -179.1(2) . . . . ?
C2 C1 C6 N1 -179.2(2) . . . . ?
S1 C1 C6 N1 0.7(3) . . . . ?
C7 N1 C6 C5 179.6(2) . . . . ?
C16 N1 C6 C5 -1.0(4) . . . . ?
C7 N1 C6 C1 -0.2(3) . . . . ?
C16 N1 C6 C1 179.2(2) . . . . ?
C6 N1 C7 C8 -178.7(2) . . . . ?
C16 N1 C7 C8 1.9(4) . . . . ?
C6 N1 C7 S1 -0.4(3) . . . . ?
C16 N1 C7 S1 -179.84(19) . . . . ?
C1 S1 C7 N1 0.7(2) . . . . ?
C1 S1 C7 C8 179.0(2) . . . . ?
N1 C7 C8 C9 179.6(2) . . . . ?
S1 C7 C8 C9 1.5(4) . . . . ?
C7 C8 C9 C10 176.1(2) . . . . ?
C8 C9 C10 C11 -172.2(2) . . . . ?
C8 C9 C10 C15 4.6(4) . . . . ?
C15 C10 C11 C12 -1.2(4) . . . . ?
C9 C10 C11 C12 175.6(2) . . . . ?
C17 O1 C12 C11 1.5(3) . . . . ?
C17 O1 C12 C13 -177.0(2) . . . . ?
C10 C11 C12 O1 -176.8(2) . . . . ?
C10 C11 C12 C13 1.6(4) . . . . ?
C18 O2 C13 C12 -125.9(3) . . . . ?
C18 O2 C13 C14 59.4(3) . . . . ?
O1 C12 C13 O2 1.6(3) . . . . ?
C11 C12 C13 O2 -177.0(2) . . . . ?
O1 C12 C13 C14 176.5(2) . . . . ?
C11 C12 C13 C14 -2.1(4) . . . . ?
C19 O3 C14 C15 -4.1(4) . . . . ?
C19 O3 C14 C13 174.5(2) . . . . ?
O2 C13 C14 O3 -1.9(3) . . . . ?
C12 C13 C14 O3 -176.4(2) . . . . ?
O2 C13 C14 C15 176.8(2) . . . . ?
C12 C13 C14 C15 2.2(4) . . . . ?
O3 C14 C15 C10 176.7(2) . . . . ?
C13 C14 C15 C10 -1.8(4) . . . . ?
C11 C10 C15 C14 1.3(4) . . . . ?
C9 C10 C15 C14 -175.3(2) . . . . ?
